data_2241932
loop_
_publ_author_name
'Horstman, Elizabeth M.'
'Bertke, Jeffery A.'
'Woods, Toby J.'
'Kenis, Paul J. A.'

_publ_contact_author
;
Toby J. Woods
University of Illinois
School of Chemical Sciences, Box 59-1
505 South Mathews Ave
Urbana, Illinois  61801
USA
;
_publ_section_title
;
 Crystal structure of a 2:1 piroxicam--gentisic acid co-crystal featuring
 neutral and zwitterionic piroxicam molecules
;
_journal_coeditor_code HB7625
_journal_issue 12
_journal_name_full 'Acta Crystallographica Section E'
_journal_page_first 1714
_journal_page_last 1717
_journal_paper_doi 10.1107/S2056989016017321
_journal_volume 72
_journal_year 2016
_chemical_formula_iupac '2C15 H13 N3 O4 S, C7 H6 O4'
_chemical_formula_moiety '2(C15 H13 N3 O4 S), C7 H6 O4'
_chemical_formula_sum 'C37 H32 N6 O12 S2'
_chemical_formula_weight 816.80
_chemical_name_common
;
Piroxicam--gentisic acid (2/1)
;
_chemical_name_systematic
'4-Hydroxy-1,1-dioxo-<i>N</i>-(pyridin-2-yl)-2<i>H</i>-1\l^6^,2-benzothiazine-3-carboxamide--2-(4-oxido-1,1-dioxo-2<i>H</i>-1\l^6^,2-benzothiazine-3-amido)pyridin-1-ium--2,5-dihydroxybenzoic acid'
_space_group_crystal_system triclinic
_space_group_IT_number 2
_space_group_name_Hall '-P 1'
_space_group_name_H-M_alt 'P -1'
_symmetry_space_group_name_Hall '-P 1'
_symmetry_space_group_name_H-M 'P -1'
_atom_sites_solution_hydrogens mixed
_audit_creation_method SHELXL-2014/6
_cell_angle_alpha 80.4660(15)
_cell_angle_beta 85.4332(15)
_cell_angle_gamma 78.4602(15)
_cell_formula_units_Z 2
_cell_length_a 8.8764(3)
_cell_length_b 13.4060(5)
_cell_length_c 15.2678(6)
_cell_measurement_reflns_used 9375
_cell_measurement_temperature 105(2)
_cell_measurement_theta_max 68.14
_cell_measurement_theta_min 2.94
_cell_volume 1753.48(11)
_computing_cell_refinement
;
SAINT (Bruker, 2014)
;
_computing_data_collection
;
APEX2 (Bruker, 2014)
;
_computing_data_reduction
;
SAINT  (Bruker, 2014) and XPREP  (Bruker, 2014)
;
_computing_molecular_graphics
;
SHELXTL (Sheldrick, 2008), CrystalMaker (CrystalMaker, 1994)
;
_computing_publication_material
;
<i>XCIF</i> (Bruker, 2014)
;
_computing_structure_refinement
;
<i>SHELXL2014-6</i> (Sheldrick, 2015)
;
_computing_structure_solution
;
<i>SHELXS2014-4</i> (Sheldrick, 2008)
;
_diffrn_ambient_temperature 105(2)
_diffrn_measured_fraction_theta_full 0.999
_diffrn_measured_fraction_theta_max 0.998
_diffrn_measurement_device 'Bruker D8 Venture/Photon 100'
_diffrn_measurement_method 'profile data from \f and \w scans'
_diffrn_radiation_monochromator 'multilayer mirrors'
_diffrn_radiation_source 'microfocus sealed tube'
_diffrn_radiation_type CuK\a
_diffrn_radiation_wavelength 1.54178
_diffrn_reflns_av_R_equivalents 0.0365
_diffrn_reflns_limit_h_max 10
_diffrn_reflns_limit_h_min -10
_diffrn_reflns_limit_k_max 15
_diffrn_reflns_limit_k_min -16
_diffrn_reflns_limit_l_max 18
_diffrn_reflns_limit_l_min -18
_diffrn_reflns_number 49307
_diffrn_reflns_theta_full 67.679
_diffrn_reflns_theta_max 68.252
_diffrn_reflns_theta_min 2.938
_exptl_absorpt_coefficient_mu 2.050
_exptl_absorpt_correction_T_max 0.96539
_exptl_absorpt_correction_T_min 0.86702
_exptl_absorpt_correction_type integration
_exptl_absorpt_process_details
;
(SADABS; Bruker, 2014)
;
_exptl_crystal_colour colourless
_exptl_crystal_density_diffrn 1.547
_exptl_crystal_density_method 'not measured'
_exptl_crystal_description plate
_exptl_crystal_F_000 848
_exptl_crystal_size_max 0.151
_exptl_crystal_size_mid 0.151
_exptl_crystal_size_min 0.028
_refine_diff_density_max 0.243
_refine_diff_density_min -0.397
_refine_ls_extinction_method none
_refine_ls_goodness_of_fit_ref 1.110
_refine_ls_hydrogen_treatment mixed
_refine_ls_matrix_type full
_refine_ls_number_parameters 637
_refine_ls_number_reflns 6416
_refine_ls_number_restraints 374
_refine_ls_restrained_S_all 1.080
_refine_ls_R_factor_all 0.0384
_refine_ls_R_factor_gt 0.0334
_refine_ls_shift/su_max 0.001
_refine_ls_shift/su_mean 0.000
_refine_ls_structure_factor_coef Fsqd
_refine_ls_weighting_details 'w=1/[\s^2^(Fo^2^)+(0.0348P)^2^+1.2991P] where P=(Fo^2^+2Fc^2^)/3'
_refine_ls_weighting_scheme calc
_refine_ls_wR_factor_gt 0.0836
_refine_ls_wR_factor_ref 0.0860
_reflns_number_gt 5801
_reflns_number_total 6416
_reflns_threshold_expression 'I > 2\s(I)'
_cod_data_source_file hb7625sup1.cif
_cod_data_source_block I
_cod_database_code 2241932
_shelx_space_group_comment
;
The symmetry employed for this shelxl refinement is uniquely defined
by the following loop, which should always be used as a source of
symmetry information in preference to the above space-group names.
They are only intended as comments.
;
_shelx_estimated_absorpt_t_min 0.747
_shelx_estimated_absorpt_t_max 0.945
_shelxl_version_number 2014/6

loop_
_space_group_symop_operation_xyz
'x, y, z'
'-x, -y, -z'

loop_
_atom_site_type_symbol
_atom_site_label
_atom_site_fract_x
_atom_site_fract_y
_atom_site_fract_z
_atom_site_U_iso_or_equiv
_atom_site_adp_type
_atom_site_calc_flag
_atom_site_occupancy
_atom_site_disorder_assembly
_atom_site_disorder_group
S S1 0.90408(4) 0.14390(3) 0.54955(3) 0.01390(10) Uani d 1 . .
O O1 0.82965(14) 0.05638(9) 0.56665(8) 0.0187(3) Uani d 1 . .
O O2 0.94543(13) 0.18072(9) 0.45902(8) 0.0171(3) Uani d 1 . .
O O3 0.63926(13) 0.43288(9) 0.53570(8) 0.0190(3) Uani d 1 . .
O O4 1.07869(13) 0.38775(9) 0.63196(8) 0.0179(3) Uani d 1 . .
N N1 0.79315(16) 0.23889(11) 0.59094(9) 0.0146(3) Uani d 1 . .
N N2 0.82451(16) 0.51014(11) 0.57712(10) 0.0153(3) Uani d 1 . .
H H2 0.918(3) 0.4941(16) 0.5974(14) 0.023 Uiso d 1 . .
N N3 0.60509(16) 0.63109(12) 0.53091(10) 0.0154(3) Uani d 1 . .
H H3 0.571(3) 0.5850(18) 0.5199(14) 0.023 Uiso d 1 . .
C C1 0.86562(19) 0.32602(13) 0.59352(11) 0.0146(3) Uani d 1 . .
C C2 1.01351(19) 0.31258(13) 0.62393(11) 0.0146(3) Uani d 1 . .
C C3 1.10283(19) 0.20511(13) 0.64669(11) 0.0145(3) Uani d 1 . .
C C4 1.22916(19) 0.18627(14) 0.70002(11) 0.0170(4) Uani d 1 . .
H H4A 1.2584 0.2418 0.7215 0.020 Uiso calc 1 . .
C C5 1.3123(2) 0.08704(14) 0.72188(12) 0.0208(4) Uani d 1 . .
H H5A 1.3976 0.0754 0.7586 0.025 Uiso calc 1 . .
C C6 1.2726(2) 0.00480(14) 0.69087(12) 0.0214(4) Uani d 1 . .
H H6A 1.3307 -0.0627 0.7062 0.026 Uiso calc 1 . .
C C7 1.1480(2) 0.02107(14) 0.63738(12) 0.0186(4) Uani d 1 . .
H H7A 1.1199 -0.0349 0.6158 0.022 Uiso calc 1 . .
C C8 1.06514(19) 0.12048(13) 0.61587(11) 0.0148(3) Uani d 1 . .
C C9 0.6952(2) 0.21086(14) 0.67045(12) 0.0203(4) Uani d 1 . .
H H9A 0.6442 0.1555 0.6607 0.030 Uiso calc 1 . .
H H9B 0.6174 0.2711 0.6812 0.030 Uiso calc 1 . .
H H9C 0.7591 0.1874 0.7221 0.030 Uiso calc 1 . .
C C10 0.76774(19) 0.42370(13) 0.56612(11) 0.0143(3) Uani d 1 . .
C C11 0.74705(19) 0.60956(13) 0.56233(11) 0.0138(3) Uani d 1 . .
C C12 0.5198(2) 0.72695(13) 0.51690(11) 0.0176(4) Uani d 1 . .
H H12A 0.4189 0.7375 0.4961 0.021 Uiso calc 1 . .
C C13 0.5776(2) 0.80883(13) 0.53244(11) 0.0179(4) Uani d 1 . .
H H13A 0.5187 0.8768 0.5222 0.022 Uiso calc 1 . .
C C14 0.7258(2) 0.79029(13) 0.56383(11) 0.0165(3) Uani d 1 . .
H H14A 0.7689 0.8464 0.5744 0.020 Uiso calc 1 . .
C C15 0.81005(19) 0.69159(13) 0.57964(11) 0.0159(3) Uani d 1 . .
H H15A 0.9100 0.6793 0.6021 0.019 Uiso calc 1 . .
S S2 0.69631(5) 0.91958(3) 0.90830(3) 0.01758(11) Uani d 1 . .
O O5 0.55243(14) 0.92712(10) 0.86939(9) 0.0249(3) Uani d 1 . .
O O6 0.71653(14) 0.87123(10) 0.99842(8) 0.0221(3) Uani d 1 . .
O O7 1.23078(14) 0.76608(10) 0.90420(8) 0.0239(3) Uani d 1 . .
O O8 1.15980(15) 0.96135(11) 0.90637(8) 0.0224(3) Uani d 1 . .
H H8 1.218(3) 0.900(2) 0.9064(15) 0.034 Uiso d 1 . .
N N4 0.83342(17) 0.85905(11) 0.84673(9) 0.0177(3) Uani d 1 . .
N N5 1.04254(18) 0.67834(12) 0.88379(10) 0.0197(3) Uani d 1 . .
H H5 0.950(3) 0.6828(18) 0.8715(15) 0.030 Uiso d 1 . .
N N6 1.06042(17) 0.50686(12) 0.87478(11) 0.0243(4) Uani d 1 . .
C C16 0.9849(2) 0.86239(14) 0.87249(11) 0.0179(4) Uani d 1 . .
C C17 1.0193(2) 0.95255(14) 0.88695(11) 0.0190(4) Uani d 1 . .
C C18 0.9022(2) 1.04731(14) 0.88701(11) 0.0186(4) Uani d 1 . .
C C19 0.9434(2) 1.14325(15) 0.88329(12) 0.0223(4) Uani d 1 . .
H H19A 1.0489 1.1488 0.8781 0.027 Uiso calc 1 . .
C C20 0.8303(2) 1.23013(15) 0.88712(13) 0.0251(4) Uani d 1 . .
H H20A 0.8590 1.2953 0.8839 0.030 Uiso calc 1 . .
C C21 0.6755(2) 1.22358(15) 0.89559(12) 0.0236(4) Uani d 1 . .
H H21A 0.5993 1.2840 0.8983 0.028 Uiso calc 1 . .
C C22 0.6316(2) 1.12915(14) 0.90012(12) 0.0205(4) Uani d 1 . .
H H22A 0.5259 1.1241 0.9059 0.025 Uiso calc 1 . .
C C23 0.7451(2) 1.04244(14) 0.89609(11) 0.0177(4) Uani d 1 . .
C C24 0.8156(2) 0.88255(15) 0.74935(12) 0.0234(4) Uani d 1 . .
H H24A 0.7116 0.8770 0.7362 0.035 Uiso calc 1 . .
H H24B 0.8914 0.8335 0.7198 0.035 Uiso calc 1 . .
H H24C 0.8322 0.9527 0.7276 0.035 Uiso calc 1 . .
C C25 1.0965(2) 0.76629(14) 0.88733(11) 0.0195(4) Uani d 1 . .
C C26 1.1243(2) 0.57710(14) 0.90290(12) 0.0190(4) Uani d 1 . .
C C27 1.1306(2) 0.40771(16) 0.89178(16) 0.0338(5) Uani d 1 . .
H H27A 1.0865 0.3576 0.8708 0.041 Uiso calc 1 . .
C C28 1.2628(2) 0.37473(16) 0.93788(16) 0.0339(5) Uani d 1 . .
H H28A 1.3088 0.3038 0.9490 0.041 Uiso calc 1 . .
C C29 1.3263(2) 0.44807(16) 0.96739(14) 0.0304(5) Uani d 1 . .
H H29A 1.4172 0.4278 0.9999 0.036 Uiso calc 1 . .
C C30 1.2588(2) 0.55046(16) 0.94990(13) 0.0254(4) Uani d 1 . .
H H30A 1.3025 0.6017 0.9693 0.031 Uiso calc 1 . .
O O9 0.72760(18) 0.66660(12) 0.81992(11) 0.0214(4) Uani d 0.809(2) A 1
O O10 0.8016(3) 0.5013(2) 0.8038(3) 0.0235(7) Uani d 0.809(2) A 1
H H10 0.888(4) 0.514(2) 0.8249(19) 0.035 Uiso d 0.809(2) A 1
O O11 0.47005(19) 0.77049(14) 0.75304(11) 0.0209(4) Uani d 0.809(2) A 1
H H11 0.546(4) 0.758(2) 0.782(2) 0.031 Uiso d 0.809(2) A 1
O O12 0.3599(3) 0.3988(2) 0.6873(2) 0.0234(6) Uani d 0.809(2) A 1
H H12 0.272(4) 0.407(3) 0.672(2) 0.035 Uiso d 0.809(2) A 1
C C31 0.5536(2) 0.58575(16) 0.75879(14) 0.0152(5) Uani d 0.809(2) A 1
C C32 0.4463(3) 0.67789(19) 0.73843(19) 0.0152(6) Uani d 0.809(2) A 1
C C33 0.3109(3) 0.67561(19) 0.69899(15) 0.0185(5) Uani d 0.809(2) A 1
H H33A 0.2387 0.7377 0.6840 0.022 Uiso calc 0.809(2) A 1
C C34 0.2805(3) 0.5836(2) 0.68143(17) 0.0186(5) Uani d 0.809(2) A 1
H H34A 0.1877 0.5830 0.6546 0.022 Uiso calc 0.809(2) A 1
C C35 0.3854(3) 0.49164(17) 0.70295(14) 0.0172(5) Uani d 0.809(2) A 1
C C36 0.5210(5) 0.4934(2) 0.7409(4) 0.0163(7) Uani d 0.809(2) A 1
H H36A 0.5931 0.4310 0.7551 0.020 Uiso calc 0.809(2) A 1
C C37 0.6998(3) 0.5882(2) 0.79668(14) 0.0167(5) Uani d 0.809(2) A 1
O O9B 0.1664(7) 0.5901(5) 0.6578(4) 0.0206(16) Uani d 0.191(2) A 2
O O10B 0.3138(14) 0.4318(6) 0.6853(10) 0.021(2) Uani d 0.191(2) A 2
H H10B 0.2402 0.4157 0.6631 0.032 Uiso calc 0.191(2) A 2
O O11B 0.2617(7) 0.7479(5) 0.6992(4) 0.0197(15) Uani d 0.191(2) A 2
H H11B 0.2006 0.7193 0.6775 0.030 Uiso calc 0.191(2) A 2
O O12B 0.7796(13) 0.4710(8) 0.8181(12) 0.023(3) Uani d 0.191(2) A 2
H H12B 0.8381 0.5004 0.8411 0.035 Uiso calc 0.191(2) A 2
C C31B 0.4054(8) 0.5709(5) 0.7243(5) 0.0140(14) Uani d 0.191(2) A 2
C C32B 0.3839(10) 0.6760(6) 0.7300(8) 0.011(2) Uani d 0.191(2) A 2
C C33B 0.4961(9) 0.7113(8) 0.7689(7) 0.0185(18) Uani d 0.191(2) A 2
H H33B 0.4817 0.7822 0.7743 0.022 Uiso calc 0.191(2) A 2
C C34B 0.6284(10) 0.6449(6) 0.7999(6) 0.0200(17) Uani d 0.191(2) A 2
H H34B 0.7037 0.6701 0.8263 0.024 Uiso calc 0.191(2) A 2
C C35B 0.6496(9) 0.5409(6) 0.7919(6) 0.0181(17) Uani d 0.191(2) A 2
C C36B 0.5395(19) 0.5046(9) 0.7541(17) 0.016(3) Uani d 0.191(2) A 2
H H36B 0.5550 0.4338 0.7484 0.019 Uiso calc 0.191(2) A 2
C C37B 0.2857(10) 0.5323(6) 0.6866(7) 0.017(2) Uani d 0.191(2) A 2

loop_
_atom_site_aniso_label
_atom_site_aniso_U_11
_atom_site_aniso_U_22
_atom_site_aniso_U_33
_atom_site_aniso_U_12
_atom_site_aniso_U_13
_atom_site_aniso_U_23
S1 0.01315(19) 0.0118(2) 0.0172(2) -0.00249(15) -0.00408(15) -0.00194(15)
O1 0.0190(6) 0.0134(6) 0.0248(6) -0.0051(5) -0.0039(5) -0.0020(5)
O2 0.0183(6) 0.0175(6) 0.0166(6) -0.0050(5) -0.0041(5) -0.0019(5)
O3 0.0139(6) 0.0157(6) 0.0277(7) -0.0021(5) -0.0080(5) -0.0021(5)
O4 0.0145(6) 0.0142(6) 0.0259(6) -0.0031(5) -0.0062(5) -0.0029(5)
N1 0.0128(7) 0.0118(7) 0.0193(7) -0.0025(5) -0.0020(6) -0.0015(6)
N2 0.0112(7) 0.0134(7) 0.0212(7) -0.0022(6) -0.0049(6) -0.0010(6)
N3 0.0146(7) 0.0135(7) 0.0193(7) -0.0040(6) -0.0042(6) -0.0025(6)
C1 0.0148(8) 0.0126(8) 0.0170(8) -0.0037(7) -0.0024(6) -0.0020(6)
C2 0.0155(8) 0.0143(9) 0.0136(8) -0.0025(7) -0.0016(6) -0.0015(6)
C3 0.0130(8) 0.0151(9) 0.0147(8) -0.0021(7) -0.0016(6) -0.0007(6)
C4 0.0160(8) 0.0166(9) 0.0191(9) -0.0042(7) -0.0039(7) -0.0019(7)
C5 0.0167(9) 0.0211(10) 0.0231(9) -0.0019(7) -0.0081(7) 0.0022(7)
C6 0.0183(9) 0.0156(9) 0.0275(10) 0.0019(7) -0.0046(7) 0.0003(7)
C7 0.0202(9) 0.0153(9) 0.0202(9) -0.0028(7) -0.0028(7) -0.0024(7)
C8 0.0124(8) 0.0167(9) 0.0148(8) -0.0019(7) -0.0022(6) -0.0014(7)
C9 0.0193(9) 0.0186(9) 0.0228(9) -0.0055(7) 0.0025(7) -0.0023(7)
C10 0.0148(8) 0.0141(9) 0.0147(8) -0.0038(7) -0.0013(6) -0.0024(6)
C11 0.0129(8) 0.0150(8) 0.0128(8) -0.0021(6) -0.0002(6) -0.0008(6)
C12 0.0155(8) 0.0162(9) 0.0197(9) -0.0007(7) -0.0047(7) -0.0002(7)
C13 0.0181(9) 0.0138(9) 0.0205(9) 0.0003(7) -0.0018(7) -0.0024(7)
C14 0.0183(8) 0.0158(9) 0.0162(8) -0.0050(7) 0.0007(7) -0.0038(7)
C15 0.0126(8) 0.0185(9) 0.0175(8) -0.0041(7) -0.0022(6) -0.0031(7)
S2 0.0170(2) 0.0154(2) 0.0212(2) -0.00564(16) -0.00270(16) -0.00123(16)
O5 0.0197(7) 0.0201(7) 0.0361(8) -0.0052(5) -0.0079(6) -0.0028(6)
O6 0.0242(7) 0.0200(7) 0.0218(7) -0.0076(5) 0.0007(5) 0.0004(5)
O7 0.0175(6) 0.0289(7) 0.0258(7) -0.0037(5) -0.0018(5) -0.0063(6)
O8 0.0186(6) 0.0261(7) 0.0245(7) -0.0079(5) -0.0030(5) -0.0043(6)
N4 0.0197(8) 0.0170(8) 0.0179(7) -0.0054(6) -0.0051(6) -0.0023(6)
N5 0.0157(7) 0.0179(8) 0.0245(8) -0.0002(6) -0.0042(6) -0.0022(6)
N6 0.0168(8) 0.0185(8) 0.0365(9) -0.0050(6) -0.0032(7) 0.0021(7)
C16 0.0182(9) 0.0206(9) 0.0157(8) -0.0052(7) -0.0021(7) -0.0027(7)
C17 0.0196(9) 0.0249(10) 0.0139(8) -0.0088(7) -0.0003(7) -0.0019(7)
C18 0.0228(9) 0.0205(9) 0.0140(8) -0.0073(7) -0.0004(7) -0.0031(7)
C19 0.0256(10) 0.0252(10) 0.0192(9) -0.0121(8) 0.0015(7) -0.0049(7)
C20 0.0345(11) 0.0198(10) 0.0243(10) -0.0126(8) 0.0030(8) -0.0058(8)
C21 0.0297(10) 0.0196(10) 0.0218(9) -0.0046(8) 0.0026(8) -0.0056(7)
C22 0.0225(9) 0.0206(10) 0.0188(9) -0.0055(7) 0.0019(7) -0.0034(7)
C23 0.0228(9) 0.0179(9) 0.0139(8) -0.0076(7) -0.0015(7) -0.0015(7)
C24 0.0281(10) 0.0251(10) 0.0183(9) -0.0062(8) -0.0067(7) -0.0031(7)
C25 0.0195(9) 0.0253(10) 0.0137(8) -0.0043(7) 0.0004(7) -0.0034(7)
C26 0.0154(8) 0.0204(9) 0.0190(9) -0.0015(7) 0.0015(7) -0.0001(7)
C27 0.0214(10) 0.0198(10) 0.0591(14) -0.0076(8) -0.0027(9) 0.0023(9)
C28 0.0195(10) 0.0210(11) 0.0543(14) -0.0003(8) 0.0019(9) 0.0087(9)
C29 0.0178(9) 0.0333(12) 0.0338(11) 0.0011(8) -0.0035(8) 0.0069(9)
C30 0.0217(9) 0.0272(11) 0.0255(10) -0.0006(8) -0.0045(8) -0.0020(8)
O9 0.0207(9) 0.0158(8) 0.0298(9) -0.0042(6) -0.0090(7) -0.0047(6)
O10 0.0165(11) 0.0150(14) 0.0404(16) -0.0010(10) -0.0108(10) -0.0061(12)
O11 0.0210(9) 0.0140(9) 0.0291(9) -0.0034(7) -0.0057(7) -0.0047(7)
O12 0.0183(14) 0.0172(14) 0.0385(11) -0.0057(10) -0.0092(11) -0.0085(12)
C31 0.0151(10) 0.0154(11) 0.0150(10) -0.0035(8) -0.0011(8) -0.0010(8)
C32 0.0178(14) 0.0120(11) 0.0167(12) -0.0052(11) -0.0006(12) -0.0022(9)
C33 0.0155(12) 0.0170(13) 0.0212(12) 0.0009(10) -0.0034(9) -0.0014(9)
C34 0.0144(12) 0.0208(14) 0.0200(11) -0.0009(11) -0.0030(9) -0.0035(12)
C35 0.0168(11) 0.0168(11) 0.0188(10) -0.0049(9) 0.0001(8) -0.0034(9)
C36 0.0169(14) 0.0128(13) 0.019(2) -0.0031(10) -0.0016(10) -0.0014(10)
C37 0.0178(12) 0.0158(13) 0.0164(11) -0.0036(11) -0.0018(9) -0.0013(9)
O9B 0.017(3) 0.017(3) 0.029(4) -0.004(3) -0.012(3) -0.002(3)
O10B 0.021(6) 0.013(5) 0.031(4) -0.006(4) -0.006(4) -0.005(4)
O11B 0.012(3) 0.017(4) 0.030(4) 0.001(3) -0.015(3) -0.002(3)
O12B 0.018(5) 0.015(6) 0.039(6) -0.004(4) -0.014(4) -0.002(5)
C31B 0.014(3) 0.013(3) 0.015(3) -0.001(2) -0.002(2) -0.005(2)
C32B 0.011(4) 0.008(3) 0.016(3) -0.003(3) -0.006(4) -0.004(3)
C33B 0.019(4) 0.013(4) 0.024(4) -0.006(4) 0.002(3) -0.003(4)
C34B 0.017(4) 0.017(4) 0.024(3) -0.003(3) 0.000(3) -0.003(3)
C35B 0.013(3) 0.021(4) 0.021(3) -0.004(3) -0.006(3) 0.000(3)
C36B 0.012(4) 0.018(4) 0.017(4) 0.000(4) -0.003(3) -0.001(4)
C37B 0.019(4) 0.014(4) 0.018(4) 0.002(4) 0.001(3) -0.005(4)

loop_
_atom_type_symbol
_atom_type_description
_atom_type_scat_dispersion_real
_atom_type_scat_dispersion_imag
_atom_type_scat_source
C C 0.0181 0.0091 'International Tables Vol C Tables 4.2.6.8 and 6.1.1.4'
H H 0.0000 0.0000 'International Tables Vol C Tables 4.2.6.8 and 6.1.1.4'
N N 0.0311 0.0180 'International Tables Vol C Tables 4.2.6.8 and 6.1.1.4'
O O 0.0492 0.0322 'International Tables Vol C Tables 4.2.6.8 and 6.1.1.4'
S S 0.3331 0.5567 'International Tables Vol C Tables 4.2.6.8 and 6.1.1.4'

loop_
_exptl_crystal_face_index_h
_exptl_crystal_face_index_k
_exptl_crystal_face_index_l
_exptl_crystal_face_perp_dist
-1.00 0.00 0.00 0.0210
1.00 0.00 0.00 0.0710
0.00 1.00 0.00 0.0080
0.00 -1.00 0.00 0.0140
0.00 0.00 1.00 0.0210

loop_
_geom_angle_atom_site_label_1
_geom_angle_atom_site_label_2
_geom_angle_atom_site_label_3
_geom_angle
O2 S1 O1 117.92(7)
O2 S1 N1 108.03(7)
O1 S1 N1 108.36(7)
O2 S1 C8 110.48(7)
O1 S1 C8 109.35(8)
N1 S1 C8 101.39(8)
C1 N1 C9 115.16(13)
C1 N1 S1 114.32(11)
C9 N1 S1 116.52(11)
C11 N2 C10 125.83(15)
C11 N2 H2 121.7(14)
C10 N2 H2 112.4(14)
C11 N3 C12 123.43(16)
C11 N3 H3 117.4(16)
C12 N3 H3 119.1(16)
C2 C1 C10 125.28(15)
C2 C1 N1 121.38(15)
C10 C1 N1 113.28(14)
O4 C2 C1 123.40(15)
O4 C2 C3 118.03(14)
C1 C2 C3 118.55(15)
C4 C3 C8 117.53(15)
C4 C3 C2 120.01(15)
C8 C3 C2 122.46(15)
C5 C4 C3 120.54(16)
C5 C4 H4A 119.7
C3 C4 H4A 119.7
C6 C5 C4 120.85(16)
C6 C5 H5A 119.6
C4 C5 H5A 119.6
C5 C6 C7 120.00(16)
C5 C6 H6A 120.0
C7 C6 H6A 120.0
C8 C7 C6 118.87(16)
C8 C7 H7A 120.6
C6 C7 H7A 120.6
C7 C8 C3 122.22(15)
C7 C8 S1 120.18(13)
C3 C8 S1 117.59(13)
N1 C9 H9A 109.5
N1 C9 H9B 109.5
H9A C9 H9B 109.5
N1 C9 H9C 109.5
H9A C9 H9C 109.5
H9B C9 H9C 109.5
O3 C10 N2 120.69(15)
O3 C10 C1 123.59(15)
N2 C10 C1 115.71(14)
N3 C11 N2 119.99(15)
N3 C11 C15 117.96(15)
N2 C11 C15 122.04(15)
N3 C12 C13 120.29(16)
N3 C12 H12A 119.9
C13 C12 H12A 119.9
C12 C13 C14 118.25(16)
C12 C13 H13A 120.9
C14 C13 H13A 120.9
C15 C14 C13 120.70(16)
C15 C14 H14A 119.7
C13 C14 H14A 119.7
C14 C15 C11 119.34(15)
C14 C15 H15A 120.3
C11 C15 H15A 120.3
O6 S2 O5 119.45(8)
O6 S2 N4 107.35(8)
O5 S2 N4 108.47(8)
O6 S2 C23 108.59(8)
O5 S2 C23 109.83(8)
N4 S2 C23 101.66(8)
C17 O8 H8 106.5(16)
C16 N4 C24 113.57(14)
C16 N4 S2 112.35(11)
C24 N4 S2 116.08(12)
C25 N5 C26 126.35(16)
C25 N5 H5 119.4(16)
C26 N5 H5 114.2(16)
C26 N6 C27 118.03(17)
C17 C16 N4 120.42(16)
C17 C16 C25 121.07(16)
N4 C16 C25 118.42(15)
O8 C17 C16 123.01(17)
O8 C17 C18 114.49(16)
C16 C17 C18 122.43(16)
C19 C18 C23 118.14(17)
C19 C18 C17 121.45(16)
C23 C18 C17 120.31(16)
C20 C19 C18 119.86(18)
C20 C19 H19A 120.1
C18 C19 H19A 120.1
C19 C20 C21 121.01(18)
C19 C20 H20A 119.5
C21 C20 H20A 119.5
C22 C21 C20 120.24(18)
C22 C21 H21A 119.9
C20 C21 H21A 119.9
C23 C22 C21 118.57(17)
C23 C22 H22A 120.7
C21 C22 H22A 120.7
C22 C23 C18 122.17(17)
C22 C23 S2 120.38(14)
C18 C23 S2 117.37(14)
N4 C24 H24A 109.5
N4 C24 H24B 109.5
H24A C24 H24B 109.5
N4 C24 H24C 109.5
H24A C24 H24C 109.5
H24B C24 H24C 109.5
O7 C25 N5 123.18(17)
O7 C25 C16 120.74(17)
N5 C25 C16 116.05(16)
N6 C26 C30 122.23(17)
N6 C26 N5 114.40(16)
C30 C26 N5 123.35(17)
N6 C27 C28 123.5(2)
N6 C27 H27A 118.2
C28 C27 H27A 118.2
C27 C28 C29 117.72(19)
C27 C28 H28A 121.1
C29 C28 H28A 121.1
C30 C29 C28 120.25(19)
C30 C29 H29A 119.9
C28 C29 H29A 119.9
C29 C30 C26 118.22(19)
C29 C30 H30A 120.9
C26 C30 H30A 120.9
C37 O10 H10 107.2(19)
C32 O11 H11 106(2)
C35 O12 H12 108(3)
C36 C31 C32 119.5(2)
C36 C31 C37 120.9(2)
C32 C31 C37 119.6(2)
O11 C32 C33 117.8(2)
O11 C32 C31 123.0(2)
C33 C32 C31 119.2(2)
C34 C33 C32 120.6(2)
C34 C33 H33A 119.7
C32 C33 H33A 119.7
C33 C34 C35 120.4(2)
C33 C34 H34A 119.8
C35 C34 H34A 119.8
O12 C35 C36 118.2(2)
O12 C35 C34 122.4(2)
C36 C35 C34 119.4(2)
C35 C36 C31 120.9(2)
C35 C36 H36A 119.6
C31 C36 H36A 119.6
O9 C37 O10 121.5(2)
O9 C37 C31 122.7(2)
O10 C37 C31 115.8(2)
C37B O10B H10B 109.5
C32B O11B H11B 109.5
C35B O12B H12B 109.5
C36B C31B C32B 120.0(7)
C36B C31B C37B 120.9(7)
C32B C31B C37B 119.1(6)
O11B C32B C33B 116.5(7)
O11B C32B C31B 124.8(7)
C33B C32B C31B 118.6(7)
C34B C33B C32B 121.3(8)
C34B C33B H33B 119.4
C32B C33B H33B 119.4
C33B C34B C35B 119.4(8)
C33B C34B H34B 120.3
C35B C34B H34B 120.3
O12B C35B C36B 117.0(9)
O12B C35B C34B 122.9(9)
C36B C35B C34B 120.1(7)
C35B C36B C31B 120.6(9)
C35B C36B H36B 119.7
C31B C36B H36B 119.7
O9B C37B O10B 122.6(8)
O9B C37B C31B 122.2(7)
O10B C37B C31B 115.2(8)

loop_
_geom_bond_atom_site_label_1
_geom_bond_atom_site_label_2
_geom_bond_distance
S1 O2 1.4333(12)
S1 O1 1.4361(12)
S1 N1 1.6299(14)
S1 C8 1.7646(17)
O3 C10 1.241(2)
O4 C2 1.285(2)
N1 C1 1.449(2)
N1 C9 1.477(2)
N2 C11 1.363(2)
N2 C10 1.392(2)
N2 H2 0.88(2)
N3 C11 1.344(2)
N3 C12 1.348(2)
N3 H3 0.78(2)
C1 C2 1.395(2)
C1 C10 1.437(2)
C2 C3 1.499(2)
C3 C4 1.396(2)
C3 C8 1.405(2)
C4 C5 1.388(2)
C4 H4A 0.9500
C5 C6 1.385(3)
C5 H5A 0.9500
C6 C7 1.388(3)
C6 H6A 0.9500
C7 C8 1.388(2)
C7 H7A 0.9500
C9 H9A 0.9800
C9 H9B 0.9800
C9 H9C 0.9800
C11 C15 1.399(2)
C12 C13 1.362(3)
C12 H12A 0.9500
C13 C14 1.397(2)
C13 H13A 0.9500
C14 C15 1.377(2)
C14 H14A 0.9500
C15 H15A 0.9500
S2 O6 1.4293(13)
S2 O5 1.4295(13)
S2 N4 1.6428(15)
S2 C23 1.7624(18)
O7 C25 1.238(2)
O8 C17 1.337(2)
O8 H8 0.88(3)
N4 C16 1.441(2)
N4 C24 1.482(2)
N5 C25 1.369(2)
N5 C26 1.401(2)
N5 H5 0.84(2)
N6 C26 1.334(2)
N6 C27 1.343(3)
C16 C17 1.360(3)
C16 C25 1.457(3)
C17 C18 1.471(3)
C18 C19 1.397(3)
C18 C23 1.404(3)
C19 C20 1.383(3)
C19 H19A 0.9500
C20 C21 1.389(3)
C20 H20A 0.9500
C21 C22 1.387(3)
C21 H21A 0.9500
C22 C23 1.384(3)
C22 H22A 0.9500
C24 H24A 0.9800
C24 H24B 0.9800
C24 H24C 0.9800
C26 C30 1.396(3)
C27 C28 1.374(3)
C27 H27A 0.9500
C28 C29 1.377(3)
C28 H28A 0.9500
C29 C30 1.375(3)
C29 H29A 0.9500
C30 H30A 0.9500
O9 C37 1.238(3)
O10 C37 1.318(4)
O10 H10 0.91(3)
O11 C32 1.356(3)
O11 H11 0.81(3)
O12 C35 1.370(4)
O12 H12 0.81(3)
C31 C36 1.400(4)
C31 C32 1.407(3)
C31 C37 1.471(3)
C32 C33 1.395(4)
C33 C34 1.386(4)
C33 H33A 0.9500
C34 C35 1.396(3)
C34 H34A 0.9500
C35 C36 1.383(5)
C36 H36A 0.9500
O9B C37B 1.245(8)
O10B C37B 1.323(9)
O10B H10B 0.8400
O11B C32B 1.356(8)
O11B H11B 0.8400
O12B C35B 1.373(9)
O12B H12B 0.8400
C31B C36B 1.394(9)
C31B C32B 1.400(8)
C31B C37B 1.464(8)
C32B C33B 1.394(9)
C33B C34B 1.388(9)
C33B H33B 0.9500
C34B C35B 1.393(8)
C34B H34B 0.9500
C35B C36B 1.378(10)
C36B H36B 0.9500

loop_
_geom_hbond_atom_site_label_D
_geom_hbond_atom_site_label_H
_geom_hbond_atom_site_label_A
_geom_hbond_site_symmetry_A
_geom_hbond_distance_DH
_geom_hbond_distance_HA
_geom_hbond_distance_DA
_geom_hbond_angle_DHA
N2 H2 O4 . 0.88(2) 1.85(2) 2.6169(18) 145.2(19)
N3 H3 O3 . 0.78(2) 1.99(2) 2.6027(19) 135(2)
N3 H3 O3 2_666 0.78(2) 2.19(2) 2.8034(19) 136(2)
O8 H8 O7 . 0.88(3) 1.79(3) 2.5722(19) 148(2)
N5 H5 O9 . 0.84(2) 2.25(2) 3.074(2) 167(2)
O10 H10 N6 . 0.91(3) 1.74(3) 2.637(3) 167(3)
O11 H11 O9 . 0.81(3) 1.89(3) 2.614(2) 148(3)
O12 H12 O4 1_455 0.81(3) 1.94(3) 2.738(3) 164(4)
O10B H10B O4 1_455 0.84 1.67 2.508(12) 172
O11B H11B O2 2_666 0.84 2.57 3.061(6) 118
O11B H11B O9B . 0.84 1.89 2.614(9) 143
O12B H12B N6 . 0.84 2.10 2.856(12) 149

loop_
_geom_torsion_atom_site_label_1
_geom_torsion_atom_site_label_2
_geom_torsion_atom_site_label_3
_geom_torsion_atom_site_label_4
_geom_torsion
O2 S1 N1 C1 -62.23(13)
O1 S1 N1 C1 168.95(11)
C8 S1 N1 C1 53.93(13)
O2 S1 N1 C9 159.44(12)
O1 S1 N1 C9 30.63(14)
C8 S1 N1 C9 -84.39(13)
C9 N1 C1 C2 93.30(19)
S1 N1 C1 C2 -45.60(19)
C9 N1 C1 C10 -84.02(18)
S1 N1 C1 C10 137.08(13)
C10 C1 C2 O4 1.0(3)
N1 C1 C2 O4 -176.02(15)
C10 C1 C2 C3 -177.70(15)
N1 C1 C2 C3 5.3(2)
O4 C2 C3 C4 19.5(2)
C1 C2 C3 C4 -161.71(16)
O4 C2 C3 C8 -160.13(15)
C1 C2 C3 C8 18.6(2)
C8 C3 C4 C5 -0.6(2)
C2 C3 C4 C5 179.71(16)
C3 C4 C5 C6 0.4(3)
C4 C5 C6 C7 -0.1(3)
C5 C6 C7 C8 0.0(3)
C6 C7 C8 C3 -0.2(3)
C6 C7 C8 S1 -178.95(14)
C4 C3 C8 C7 0.5(2)
C2 C3 C8 C7 -179.81(15)
C4 C3 C8 S1 179.26(13)
C2 C3 C8 S1 -1.1(2)
O2 S1 C8 C7 -99.16(15)
O1 S1 C8 C7 32.21(16)
N1 S1 C8 C7 146.49(14)
O2 S1 C8 C3 82.06(14)
O1 S1 C8 C3 -146.57(13)
N1 S1 C8 C3 -32.29(15)
C11 N2 C10 O3 4.3(3)
C11 N2 C10 C1 -174.59(15)
C2 C1 C10 O3 176.72(16)
N1 C1 C10 O3 -6.1(2)
C2 C1 C10 N2 -4.4(2)
N1 C1 C10 N2 172.79(14)
C12 N3 C11 N2 178.15(16)
C12 N3 C11 C15 -1.3(2)
C10 N2 C11 N3 -2.9(3)
C10 N2 C11 C15 176.52(15)
C11 N3 C12 C13 1.7(3)
N3 C12 C13 C14 -0.6(3)
C12 C13 C14 C15 -0.8(3)
C13 C14 C15 C11 1.2(3)
N3 C11 C15 C14 -0.2(2)
N2 C11 C15 C14 -179.62(15)
O6 S2 N4 C16 -59.05(13)
O5 S2 N4 C16 170.60(12)
C23 S2 N4 C16 54.87(13)
O6 S2 N4 C24 167.90(12)
O5 S2 N4 C24 37.55(15)
C23 S2 N4 C24 -78.18(14)
C24 N4 C16 C17 87.5(2)
S2 N4 C16 C17 -46.7(2)
C24 N4 C16 C25 -95.81(18)
S2 N4 C16 C25 129.92(14)
N4 C16 C17 O8 -176.38(15)
C25 C16 C17 O8 7.1(3)
N4 C16 C17 C18 6.9(3)
C25 C16 C17 C18 -169.68(16)
O8 C17 C18 C19 16.6(2)
C16 C17 C18 C19 -166.38(17)
O8 C17 C18 C23 -159.65(16)
C16 C17 C18 C23 17.4(3)
C23 C18 C19 C20 -1.0(3)
C17 C18 C19 C20 -177.36(16)
C18 C19 C20 C21 0.7(3)
C19 C20 C21 C22 -0.2(3)
C20 C21 C22 C23 0.1(3)
C21 C22 C23 C18 -0.4(3)
C21 C22 C23 S2 176.15(13)
C19 C18 C23 C22 0.9(3)
C17 C18 C23 C22 177.31(16)
C19 C18 C23 S2 -175.77(13)
C17 C18 C23 S2 0.6(2)
O6 S2 C23 C22 -97.44(15)
O5 S2 C23 C22 34.84(17)
N4 S2 C23 C22 149.56(14)
O6 S2 C23 C18 79.31(15)
O5 S2 C23 C18 -148.41(13)
N4 S2 C23 C18 -33.69(15)
C26 N5 C25 O7 3.8(3)
C26 N5 C25 C16 -174.46(16)
C17 C16 C25 O7 -7.8(3)
N4 C16 C25 O7 175.54(15)
C17 C16 C25 N5 170.47(16)
N4 C16 C25 N5 -6.2(2)
C27 N6 C26 C30 -0.9(3)
C27 N6 C26 N5 -178.99(17)
C25 N5 C26 N6 -164.95(16)
C25 N5 C26 C30 17.0(3)
C26 N6 C27 C28 1.2(3)
N6 C27 C28 C29 -0.5(3)
C27 C28 C29 C30 -0.6(3)
C28 C29 C30 C26 0.8(3)
N6 C26 C30 C29 -0.1(3)
N5 C26 C30 C29 177.80(17)
C36 C31 C32 O11 -179.4(3)
C37 C31 C32 O11 -0.8(4)
C36 C31 C32 C33 -1.4(4)
C37 C31 C32 C33 177.3(2)
O11 C32 C33 C34 179.3(2)
C31 C32 C33 C34 1.2(4)
C32 C33 C34 C35 -0.1(4)
C33 C34 C35 O12 179.6(3)
C33 C34 C35 C36 -0.8(4)
O12 C35 C36 C31 -179.8(4)
C34 C35 C36 C31 0.6(6)
C32 C31 C36 C35 0.5(6)
C37 C31 C36 C35 -178.1(3)
C36 C31 C37 O9 -174.1(3)
C32 C31 C37 O9 7.3(3)
C36 C31 C37 O10 6.5(4)
C32 C31 C37 O10 -172.1(3)
C36B C31B C32B O11B 176.7(16)
C37B C31B C32B O11B -3.3(16)
C36B C31B C32B C33B -2(2)
C37B C31B C32B C33B 177.7(10)
O11B C32B C33B C34B -177.8(9)
C31B C32B C33B C34B 1.3(17)
C32B C33B C34B C35B 0.1(16)
C33B C34B C35B O12B 177.7(12)
C33B C34B C35B C36B 0(2)
O12B C35B C36B C31B -178.8(17)
C34B C35B C36B C31B -1(3)
C32B C31B C36B C35B 2(3)
C37B C31B C36B C35B -178.1(16)
C36B C31B C37B O9B -178.4(16)
C32B C31B C37B O9B 1.5(15)
C36B C31B C37B O10B 1(2)
C32B C31B C37B O10B -178.7(11)

_cod_database_fobs_code 2241932
